data_7252035
loop_
_publ_author_name
'Jacewicz, Dagmara'
'Pob\/locki, Kacper'
'Bialek, Marzena'
'Jarzembska, Katarzyna N.'
'Kaminski, Radoslaw'

_publ_section_title
;
 Single-Crystal XRD Characterization, Physicochemical Properties and
 Catalytic Activity of Rhodium(III/IV) Coordination Compounds
;
_journal_name_full 'Physical Chemistry Chemical Physics'
_journal_paper_doi 10.1039/D6CP00682E
_journal_year 2026
_chemical_formula_moiety 'C19 H11 N3 O4 Rh S, H2 O'
_chemical_formula_sum 'C19 H13 N3 O5 Rh S'
_chemical_formula_weight 498.29
_space_group_IT_number 14
_space_group_name_Hall '-P 2ybc'
_space_group_name_H-M_alt 'P 1 21/c 1'
_symmetry_cell_setting monoclinic
_symmetry_Int_Tables_number 14
_symmetry_space_group_name_Hall '-P 2ybc'
_symmetry_space_group_name_H-M 'P 1 21/c 1'
_atom_sites_solution_primary dual
_audit_update_record
;
2025-10-28 deposited with the CCDC.	2026-05-25 downloaded from the CCDC.
;
_cell_angle_alpha 90
_cell_angle_beta 107.76(3)
_cell_angle_gamma 90
_cell_formula_units_Z 4
_cell_length_a 13.670(3)
_cell_length_b 9.858(2)
_cell_length_c 13.826(3)
_cell_measurement_reflns_used 10412
_cell_measurement_temperature 100
_cell_measurement_theta_max 75.94
_cell_measurement_theta_min 3.34
_cell_volume 1774.4(7)
_computing_cell_refinement 'CrysAlisPro 1.171.43.113a (Rigaku OD, 2024)'
_computing_data_collection 'CrysAlisPro system (CCD 43.136a (release 23-08-2024))'
_computing_data_reduction 'CrysAlisPro 1.171.43.113a (Rigaku OD, 2024)'
_diffrn_ambient_temperature 100
_diffrn_detector 'CCD plate'
_diffrn_detector_area_resol_mean 10.5373
_diffrn_measured_fraction_theta_full 1
_diffrn_measured_fraction_theta_max 1
_diffrn_measurement_device 'four-circle diffractometer'
_diffrn_measurement_device_type 'SuperNova, Single source at offset/far, Atlas'
_diffrn_measurement_method '\w scans'
_diffrn_radiation_monochromator mirror
_diffrn_radiation_probe x-ray
_diffrn_radiation_source 'X-ray tube'
_diffrn_radiation_type 'Cu K\a'
_diffrn_radiation_wavelength 1.54184
_diffrn_reflns_av_R_equivalents 0.042
_diffrn_reflns_av_unetI/netI 0.0307
_diffrn_reflns_limit_h_max 17
_diffrn_reflns_limit_h_min -16
_diffrn_reflns_limit_k_max 12
_diffrn_reflns_limit_k_min -12
_diffrn_reflns_limit_l_max 17
_diffrn_reflns_limit_l_min -15
_diffrn_reflns_number 18885
_diffrn_reflns_theta_full 76.34
_diffrn_reflns_theta_max 76.34
_diffrn_reflns_theta_min 3.39
_diffrn_source 'micro-focus sealed X-ray tube'
_exptl_absorpt_coefficient_mu 9.249
_exptl_absorpt_correction_T_max 1.000
_exptl_absorpt_correction_T_min 0.625
_exptl_absorpt_correction_type multi-scan
_exptl_absorpt_process_details
;
CrysAlisPro 1.171.43.113a (Rigaku Oxford Diffraction, 2024)
Empirical absorption correction using spherical harmonics,
implemented in SCALE3 ABSPACK scaling algorithm.
;
_exptl_crystal_colour 'clear light yellow'
_exptl_crystal_density_diffrn 1.8653
_exptl_crystal_description plate
_exptl_crystal_F_000 996
_exptl_crystal_size_max 0.084
_exptl_crystal_size_mid 0.067
_exptl_crystal_size_min 0.017
_refine_diff_density_max 1.40
_refine_diff_density_min -0.82
_refine_ls_extinction_method none
_refine_ls_goodness_of_fit_gt 1.7609
_refine_ls_goodness_of_fit_ref 1.9775
_refine_ls_hydrogen_treatment mixed
_refine_ls_number_constraints 46
_refine_ls_number_parameters 268
_refine_ls_number_reflns 3717
_refine_ls_number_restraints 2
_refine_ls_R_factor_all 0.0392
_refine_ls_R_factor_gt 0.0320
_refine_ls_shift/su_max 0.0186
_refine_ls_shift/su_mean 0.0016
_refine_ls_structure_factor_coef Fsqd
_refine_ls_weighting_details 'calc w=1/[\s^2^(Fo^2^)+(0.024308P)^2^+0.0000P] where P=(Fo^2^+2Fc^2^)/3'
_refine_ls_weighting_scheme sigma
_refine_ls_wR_factor_gt 0.0771
_refine_ls_wR_factor_ref 0.0937
_reflns_number_gt 3213
_reflns_number_total 3717
_reflns_threshold_expression I>3\s(I)
_cod_data_source_file d6cp00682e3.cif
_cod_data_source_block 92-1
_cod_depositor_comments
;
The following automatic conversions were performed:

data item '_diffrn_radiation_probe' value 'X-ray' was changed to
'x-ray' in accordance with the
/home/data/users/saulius/crontab/automatic-downloads/rss-feeds/RSC/lib/dictionaries/cif_core.dic
dictionary named 'cif_core.dic' version 2.4.2 last updated on
2011-04-26.

Automatic conversion script
Id: cif_fix_values 8170 2020-07-09 18:12:32Z antanas 
;
_cod_database_code 7252035

loop_
_space_group_symop_id
_space_group_symop_operation_xyz
1 x,y,z
2 -x,y+1/2,-z+1/2
3 -x,-y,-z
4 x,-y+1/2,z+1/2

loop_
_atom_site_label
_atom_site_type_symbol
_atom_site_fract_x
_atom_site_fract_y
_atom_site_fract_z
_atom_site_adp_type
_atom_site_U_iso_or_equiv
_atom_site_site_symmetry_multiplicity
_atom_site_occupancy
_atom_site_calc_flag
_atom_site_refinement_flags
_atom_site_disorder_assembly
_atom_site_disorder_group
Rh1 Rh 0.267579(17) 0.53438(3) 0.24298(2) Uani 0.01714(9) 4 1 d . . .
S1 S 0.20823(6) 0.31582(10) 0.19714(7) Uani 0.0236(3) 4 1 d . . .
O1 O 0.29193(18) 0.5673(3) 0.1067(2) Uani 0.0219(8) 4 1 d . . .
O3 O 0.20110(19) 0.5278(3) 0.3579(2) Uani 0.0233(8) 4 1 d . . .
O2 O 0.2070(2) 0.6401(4) -0.0507(2) Uani 0.0362(11) 4 1 d . . .
O4 O 0.0491(2) 0.5660(4) 0.3819(3) Uani 0.0353(11) 4 1 d . . .
N1 N 0.1336(2) 0.6035(4) 0.1695(2) Uani 0.0190(9) 4 1 d . . .
C1 C 0.2098(3) 0.6141(4) 0.0349(3) Uani 0.0245(12) 4 1 d . . .
C2 C 0.1160(3) 0.6352(4) 0.0713(3) Uani 0.0233(11) 4 1 d . . .
C3 C 0.0196(3) 0.6811(5) 0.0142(3) Uani 0.0286(12) 4 1 d . . .
C4 C -0.0542(3) 0.6950(5) 0.0664(4) Uani 0.0330(14) 4 1 d . . .
C5 C -0.0341(3) 0.6610(5) 0.1659(3) Uani 0.0296(13) 4 1 d . . .
C6 C 0.0635(3) 0.6129(5) 0.2172(3) Uani 0.0250(12) 4 1 d . . .
C7 C 0.1050(3) 0.5661(5) 0.3274(3) Uani 0.0231(11) 4 1 d . . .
H3 H 0.003985 0.702126 -0.056713 Uiso 0.0344 4 1 d . . .
H4 H -0.120985 0.729645 0.030177 Uiso 0.0396 4 1 d . . .
H5 H -0.085621 0.670048 0.199606 Uiso 0.0355 4 1 d . . .
N2 N 0.3314(2) 0.7194(3) 0.2901(3) Uani 0.0206(9) 4 1 d . . .
N3 N 0.4137(2) 0.4715(3) 0.3213(2) Uani 0.0174(9) 4 1 d . . .
C8 C 0.2893(3) 0.8407(4) 0.2714(3) Uani 0.0219(11) 4 1 d . . .
C9 C 0.3444(3) 0.9604(5) 0.3072(3) Uani 0.0286(13) 4 1 d . . .
C10 C 0.4458(3) 0.9520(4) 0.3654(3) Uani 0.0259(12) 4 1 d . . .
C11 C 0.4923(3) 0.8242(4) 0.3867(3) Uani 0.0256(12) 4 1 d . . .
C12 C 0.5985(3) 0.8053(5) 0.4468(3) Uani 0.0287(13) 4 1 d . . .
C13 C 0.6393(3) 0.6783(5) 0.4627(3) Uani 0.0241(11) 4 1 d . . .
C14 C 0.5801(3) 0.5600(4) 0.4210(3) Uani 0.0212(11) 4 1 d . . .
C15 C 0.6193(3) 0.4271(4) 0.4354(3) Uani 0.0251(12) 4 1 d . . .
C16 C 0.5554(3) 0.3214(4) 0.3925(3) Uani 0.0243(12) 4 1 d . . .
C17 C 0.4522(3) 0.3474(4) 0.3357(3) Uani 0.0236(11) 4 1 d . . .
C18 C 0.4769(2) 0.5776(4) 0.3647(2) Uani 0.0175(10) 4 1 d . . .
C19 C 0.4332(3) 0.7099(4) 0.3484(3) Uani 0.0217(11) 4 1 d . . .
H8 H 0.218273 0.847548 0.231854 Uiso 0.0263 4 1 d . . .
H9 H 0.311616 1.047155 0.291151 Uiso 0.0343 4 1 d . . .
H10 H 0.484148 1.032739 0.391058 Uiso 0.0311 4 1 d . . .
H12 H 0.64014 0.882436 0.47544 Uiso 0.0344 4 1 d . . .
H13 H 0.70976 0.667428 0.503059 Uiso 0.029 4 1 d . . .
H15 H 0.68948 0.410624 0.474481 Uiso 0.0301 4 1 d . . .
H16 H 0.580719 0.230002 0.400997 Uiso 0.0291 4 1 d . . .
H17 H 0.408436 0.272295 0.306541 Uiso 0.0283 4 1 d . . .
O5 O 0.1452(2) 0.5064(4) 0.5908(2) Uani 0.0360(11) 4 1 d . . .
H18 H 0.119(5) 0.526(8) 0.5308(17) Uiso 0.054 4 1 d . . .
H19 H 0.098(4) 0.478(8) 0.611(5) Uiso 0.054 4 1 d . . .

loop_
_atom_site_aniso_label
_atom_site_aniso_type_symbol
_atom_site_aniso_U_11
_atom_site_aniso_U_22
_atom_site_aniso_U_33
_atom_site_aniso_U_12
_atom_site_aniso_U_13
_atom_site_aniso_U_23
Rh1 Rh 0.01492(14) 0.01758(15) 0.01897(15) -0.00043(8) 0.00526(9) 0.00023(10)
S1 S 0.0213(3) 0.0206(4) 0.0273(5) -0.0042(3) 0.0052(3) -0.0002(4)
O1 O 0.0197(10) 0.0234(14) 0.0252(13) -0.0001(9) 0.0107(9) 0.0009(11)
O3 O 0.0222(11) 0.0319(15) 0.0167(12) -0.0014(10) 0.0074(9) -0.0001(11)
O2 O 0.0363(14) 0.057(2) 0.0170(13) 0.0060(14) 0.0109(11) 0.0078(14)
O4 O 0.0274(13) 0.047(2) 0.0379(17) -0.0002(12) 0.0190(12) 0.0015(15)
N1 N 0.0173(12) 0.0244(16) 0.0129(13) 0.0013(11) 0.0011(10) 0.0006(12)
C1 C 0.0255(15) 0.025(2) 0.0255(19) 0.0006(13) 0.0114(14) 0.0003(16)
C2 C 0.0204(15) 0.0193(18) 0.032(2) -0.0002(12) 0.0104(14) 0.0008(16)
C3 C 0.0263(17) 0.031(2) 0.026(2) 0.0005(15) 0.0034(14) 0.0045(17)
C4 C 0.0206(15) 0.039(3) 0.035(2) 0.0056(15) 0.0026(14) 0.005(2)
C5 C 0.0209(16) 0.039(2) 0.028(2) 0.0038(15) 0.0073(14) -0.0006(18)
C6 C 0.0187(15) 0.029(2) 0.028(2) -0.0007(13) 0.0077(13) -0.0008(17)
C7 C 0.0222(15) 0.035(2) 0.0101(15) -0.0004(14) 0.0021(12) 0.0000(15)
N2 N 0.0218(13) 0.0175(15) 0.0252(16) -0.0031(11) 0.0112(11) -0.0009(13)
N3 N 0.0144(11) 0.0225(16) 0.0144(13) -0.0001(10) 0.0031(10) 0.0000(12)
C8 C 0.0282(15) 0.0255(19) 0.0113(15) 0.0035(14) 0.0051(12) 0.0009(14)
C9 C 0.0367(19) 0.0206(19) 0.033(2) 0.0030(15) 0.0169(16) 0.0013(17)
C10 C 0.0385(19) 0.023(2) 0.0161(17) -0.0082(15) 0.0076(14) -0.0041(15)
C11 C 0.0298(17) 0.023(2) 0.029(2) -0.0066(14) 0.0156(14) 0.0002(16)
C12 C 0.0294(17) 0.027(2) 0.031(2) -0.0115(15) 0.0118(15) -0.0008(17)
C13 C 0.0211(14) 0.036(2) 0.0120(16) -0.0078(14) 0.0006(11) 0.0013(15)
C14 C 0.0196(15) 0.029(2) 0.0165(16) -0.0031(13) 0.0071(12) 0.0022(15)
C15 C 0.0181(14) 0.029(2) 0.030(2) 0.0001(13) 0.0107(13) 0.0040(17)
C16 C 0.0236(16) 0.0236(19) 0.0272(19) 0.0026(14) 0.0100(13) 0.0037(16)
C17 C 0.0212(15) 0.0217(19) 0.031(2) -0.0014(13) 0.0123(13) 0.0003(16)
C18 C 0.0186(14) 0.0251(19) 0.0078(14) -0.0047(13) 0.0025(11) 0.0002(13)
C19 C 0.0232(15) 0.0206(19) 0.0248(18) -0.0031(13) 0.0125(13) 0.0008(15)
O5 O 0.0304(14) 0.047(2) 0.0252(15) -0.0069(13) -0.0001(11) 0.0027(14)

loop_
_atom_type_symbol
_atom_type_scat_dispersion_real
_atom_type_scat_dispersion_imag
_atom_type_scat_source
_atom_type_scat_Cromer_Mann_a1
_atom_type_scat_Cromer_Mann_b1
_atom_type_scat_Cromer_Mann_a2
_atom_type_scat_Cromer_Mann_b2
_atom_type_scat_Cromer_Mann_a3
_atom_type_scat_Cromer_Mann_b3
_atom_type_scat_Cromer_Mann_a4
_atom_type_scat_Cromer_Mann_b4
_atom_type_scat_Cromer_Mann_c
C 0.0181 0.0091 'International Tables Vol C tables 4.2.6.8 and 6.1.1.4' 2.31 20.843901 1.02 10.2075 1.5886 0.5687 0.865 51.651199 0.2156
H 0.0000 0.0000 'International Tables Vol C tables 4.2.6.8 and 6.1.1.4' 0.493002 10.5109 0.322912 26.1257 0.140191 3.14236 0.04081 57.799702 0.003038
N 0.0311 0.0180 'International Tables Vol C tables 4.2.6.8 and 6.1.1.4' 12.2126 0.0057 3.1322 9.8933 2.0125 28.997499 1.1663 0.5826 -11.529
O 0.0492 0.0322 'International Tables Vol C tables 4.2.6.8 and 6.1.1.4' 3.0485 13.2771 2.2868 5.7011 1.5463 0.3239 0.867 32.908901 0.2508
Rh 0.0927 3.6045 'International Tables Vol C tables 4.2.6.8 and 6.1.1.4' 19.2957 0.751536 14.3501 8.21758 4.73425 25.874901 1.28918 98.606201 5.328
S 0.3331 0.5567 'International Tables Vol C tables 4.2.6.8 and 6.1.1.4' 6.9053 1.4679 5.2034 22.215099 1.4379 0.2536 1.5863 56.172001 0.8669

loop_
_geom_angle_atom_site_label_1
_geom_angle_atom_site_label_2
_geom_angle_atom_site_label_3
_geom_angle_site_symmetry_1
_geom_angle_site_symmetry_2
_geom_angle_site_symmetry_3
_geom_angle
_geom_angle_publ_flag
S1 Rh1 O1 . . . 92.16(8) ?
S1 Rh1 O3 . . . 88.94(9) ?
S1 Rh1 N1 . . . 89.28(10) ?
S1 Rh1 N2 . . . 175.13(8) ?
S1 Rh1 N3 . . . 93.80(10) ?
O1 Rh1 O3 . . . 162.63(10) ?
O1 Rh1 N1 . . . 81.54(12) ?
O1 Rh1 N2 . . . 88.75(13) ?
O1 Rh1 N3 . . . 97.42(12) ?
O3 Rh1 N1 . . . 81.14(12) ?
O3 Rh1 N2 . . . 91.62(14) ?
O3 Rh1 N3 . . . 99.80(12) ?
N1 Rh1 N2 . . . 95.58(13) ?
N1 Rh1 N3 . . . 176.78(14) ?
N2 Rh1 N3 . . . 81.34(12) ?
Rh1 O1 C1 . . . 113.9(3) ?
Rh1 O3 C7 . . . 112.3(2) ?
Rh1 N1 C2 . . . 117.7(3) ?
Rh1 N1 C6 . . . 118.6(2) ?
C2 N1 C6 . . . 123.7(3) ?
O1 C1 O2 . . . 125.0(4) ?
O1 C1 C2 . . . 113.8(4) ?
O2 C1 C2 . . . 121.2(3) ?
N1 C2 C1 . . . 113.0(3) ?
N1 C2 C3 . . . 119.9(4) ?
C1 C2 C3 . . . 127.1(4) ?
C2 C3 C4 . . . 116.2(4) ?
C2 C3 H3 . . . 121.88 ?
C4 C3 H3 . . . 121.89 ?
C3 C4 C5 . . . 122.4(4) ?
C3 C4 H4 . . . 118.78 ?
C5 C4 H4 . . . 118.78 ?
C4 C5 C6 . . . 117.8(4) ?
C4 C5 H5 . . . 121.09 ?
C6 C5 H5 . . . 121.09 ?
N1 C6 C5 . . . 119.9(4) ?
N1 C6 C7 . . . 111.9(3) ?
C5 C6 C7 . . . 128.3(4) ?
O3 C7 O4 . . . 123.7(3) ?
O3 C7 C6 . . . 116.1(4) ?
O4 C7 C6 . . . 120.1(3) ?
Rh1 N2 C8 . . . 129.0(2) ?
Rh1 N2 C19 . . . 112.5(3) ?
C8 N2 C19 . . . 118.5(3) ?
Rh1 N3 C17 . . . 129.5(2) ?
Rh1 N3 C18 . . . 112.4(2) ?
C17 N3 C18 . . . 118.1(3) ?
N2 C8 C9 . . . 122.5(3) ?
N2 C8 H8 . . . 118.77 ?
C9 C8 H8 . . . 118.76 ?
C8 C9 C10 . . . 119.4(4) ?
C8 C9 H9 . . . 120.28 ?
C10 C9 H9 . . . 120.28 ?
C9 C10 C11 . . . 119.2(4) ?
C9 C10 H10 . . . 120.39 ?
C11 C10 H10 . . . 120.39 ?
C10 C11 C12 . . . 123.2(4) ?
C10 C11 C19 . . . 118.3(3) ?
C12 C11 C19 . . . 118.5(4) ?
C11 C12 C13 . . . 120.1(4) ?
C11 C12 H12 . . . 119.97 ?
C13 C12 H12 . . . 119.96 ?
C12 C13 C14 . . . 121.9(3) ?
C12 C13 H13 . . . 119.06 ?
C14 C13 H13 . . . 119.06 ?
C13 C14 C15 . . . 123.7(3) ?
C13 C14 C18 . . . 118.2(4) ?
C15 C14 C18 . . . 118.1(3) ?
C14 C15 C16 . . . 118.7(3) ?
C14 C15 H15 . . . 120.66 ?
C16 C15 H15 . . . 120.66 ?
C15 C16 C17 . . . 119.9(4) ?
C15 C16 H16 . . . 120.04 ?
C17 C16 H16 . . . 120.04 ?
N3 C17 C16 . . . 122.4(3) ?
N3 C17 H17 . . . 118.81 ?
C16 C17 H17 . . . 118.81 ?
N3 C18 C14 . . . 122.8(3) ?
N3 C18 C19 . . . 116.8(3) ?
C14 C18 C19 . . . 120.4(3) ?
N2 C19 C11 . . . 122.1(4) ?
N2 C19 C18 . . . 117.0(3) ?
C11 C19 C18 . . . 120.9(3) ?
H18 O5 H19 . . . 106(7) ?

loop_
_geom_bond_atom_site_label_1
_geom_bond_atom_site_label_2
_geom_bond_site_symmetry_1
_geom_bond_site_symmetry_2
_geom_bond_distance
_geom_bond_publ_flag
Rh1 S1 . . 2.3212(13) ?
Rh1 O1 . . 2.037(3) ?
Rh1 O3 . . 2.058(3) ?
Rh1 N1 . . 1.928(3) ?
Rh1 N2 . . 2.041(3) ?
Rh1 N3 . . 2.056(3) ?
O1 C1 . . 1.334(4) ?
O3 C7 . . 1.307(4) ?
O2 C1 . . 1.200(6) ?
O4 C7 . . 1.226(6) ?
N1 C2 . . 1.341(5) ?
N1 C6 . . 1.322(6) ?
C1 C2 . . 1.528(6) ?
C2 C3 . . 1.388(5) ?
C3 C4 . . 1.415(7) ?
C3 H3 . . 0.96 ?
C4 C5 . . 1.360(7) ?
C4 H4 . . 0.96 ?
C5 C6 . . 1.390(5) ?
C5 H5 . . 0.96 ?
C6 C7 . . 1.526(5) ?
N2 C8 . . 1.318(5) ?
N2 C19 . . 1.382(4) ?
N3 C17 . . 1.322(5) ?
N3 C18 . . 1.373(5) ?
C8 C9 . . 1.406(6) ?
C8 H8 . . 0.96 ?
C9 C10 . . 1.376(5) ?
C9 H9 . . 0.96 ?
C10 C11 . . 1.401(6) ?
C10 H10 . . 0.96 ?
C11 C12 . . 1.448(5) ?
C11 C19 . . 1.394(6) ?
C12 C13 . . 1.361(6) ?
C12 H12 . . 0.96 ?
C13 C14 . . 1.437(6) ?
C13 H13 . . 0.96 ?
C14 C15 . . 1.407(6) ?
C14 C18 . . 1.398(4) ?
C15 C16 . . 1.373(6) ?
C15 H15 . . 0.96 ?
C16 C17 . . 1.413(5) ?
C16 H16 . . 0.96 ?
C17 H17 . . 0.96 ?
C18 C19 . . 1.424(6) ?
O5 H18 . . 0.82(3) ?
O5 H19 . . 0.82(7) ?

loop_
_restr_distance_atom_site_label_1
_restr_distance_site_symmetry_1
_restr_distance_atom_site_label_2
_restr_distance_site_symmetry_2
_restr_distance_target
_restr_distance_target_weight_param
O5 . H18 . 0.82 0.001
O5 . H19 . 0.82 0.001
